data_7245558
loop_
_publ_author_name
'Gvilava, Vasily'
'Vieten, Maximilian'
'Oestreich, Robert'
'Woschko, Dennis'
'Steinert, Moritz'
'Boldog, Ishtvan'
'Bulanek, Roman'
'Fokina, Natalie A.'
'Schreiner, Peter Richard'
'Janiak, Christoph'

_publ_section_title
;
 A diamantane-4,9-dicarboxylate based UiO-66 analogue: challenging larger
 hydrocarbon cage platforms
;
_journal_name_full CrystEngComm
_journal_paper_doi 10.1039/D2CE01170K
_journal_year 2022
_chemical_compound_source
'Crystallization from a solution of ZrCl4 and 4,9-diamantanedicarboxylic acid in a mixture of DMF and formic acid at 120 degrees Celsius.'
_chemical_formula_moiety
;
Zr6, O4, (OH)4, (HCOO)2.86, (C16H18O4)4.56, (O)6.34 
;
_chemical_formula_sum 'C75.963 H82.238 O38.341 Zr6'
_chemical_formula_weight 2156
_chemical_name_systematic
'catena-[hexakis(\m~4~-4,9-diamantanedicarboxylate)-tetra(\m~3~-oxo)-tetra(\m~3~-hydroxo)-hexazirconium];Additional note: the compound is modulated by formiate. The refined 4,9-diamantanedicarboxylate:formiate ratio is 4.56:2.86,which corresponds to [Zr6O4(OH)4(HCOO)2.86(C16H18O4)4.56] compositioncompared with the idealized, non-modulated [Zr6O4(OH)4(C16H18O4)6].The residual guest molecules in the pores are modeled by O-atoms.'
_space_group_IT_number 225
_space_group_name_Hall '-F 4 2 3'
_space_group_name_H-M_alt 'F m -3 m'
_symmetry_cell_setting cubic
_symmetry_Int_Tables_number 225
_symmetry_space_group_name_Hall '-F 4 2 3'
_symmetry_space_group_name_H-M 'F m -3 m'
_audit_update_record
;
2022-02-28 deposited with the CCDC.	2022-09-23 downloaded from the CCDC.
;
_cell_angle_alpha 90
_cell_angle_beta 90
_cell_angle_gamma 90
_cell_formula_units_Z 4
_cell_length_a 23.49022(13)
_cell_length_b 23.49022(13)
_cell_length_c 23.49022(13)
_cell_volume 12961.68(12)
_diffrn_ambient_temperature 295
_diffrn_detector 'solid state plate'
_diffrn_detector_type
;
D/teX Ultra silicon strip detector
;
_diffrn_measurement_device 'powder XRD diffractometer'
_diffrn_measurement_device_type 'Rigaku MiniFlex'
_diffrn_radiation_monochromator Graphite
_diffrn_radiation_probe x-ray
_diffrn_radiation_type 'Cu K\a'
_diffrn_source 'sealed X-ray tube'
_diffrn_source_target Cu
_diffrn_source_type 'Rigaku MiniFlex'
_exptl_absorpt_coefficient_mu 4.331
_exptl_crystal_density_diffrn 1.1048
_exptl_crystal_F_000 4339
_pd_char_colour colorless
_pd_char_particle_morphology
;
Cubic microcrystals, ~1-10 um size. The size is controlled by crystallization.
No additional grinding or sieving were applied. 
;
_pd_instr_location ' ?'
_pd_meas_2theta_range_inc 0.01
_pd_meas_2theta_range_max 99.990
_pd_meas_2theta_range_min 2.000
_pd_meas_number_of_points 9800
_pd_meas_scan_method cont
_pd_prep_temperature 395
_pd_proc_2theta_range_inc 0.01
_pd_proc_2theta_range_max 99.99
_pd_proc_2theta_range_min 5.01
_pd_proc_ls_background_function '36 Legendre polynoms'
_pd_proc_ls_pref_orient_corr none
_pd_proc_ls_profile_function Pseudo-Voigt
_pd_proc_ls_prof_R_factor 0.0315
_pd_proc_ls_prof_wR_expected 0.0076
_pd_proc_ls_prof_wR_factor 0.0450
_pd_spec_mounting 'indented low-background sample holder'
_pd_spec_mount_mode reflection
_pd_spec_orientation horizontal
_pd_spec_preparation
;
The synthesized crystals were washed by DMF and dried at 10-2 Torr and 120 C. 
The treatment removed the free DMF and also a part of the DMF in the pores 
(the sample could be classified as partially activated. This treatment allowed
to retain maximally the crystallinity of the sample). 
;
_pd_spec_shape flat_sheet
_pd_spec_size_axial ~5
_pd_spec_size_equat ~5
_pd_spec_size_thick ~0.4
_refine_diff_density_max 0.30
_refine_diff_density_min -0.26
_refine_ls_goodness_of_fit_all 5.90
_refine_ls_hydrogen_treatment constr
_refine_ls_number_constraints 52
_refine_ls_number_parameters 59
_refine_ls_number_restraints 1
_refine_ls_R_factor_all 0.0346
_refine_ls_R_factor_gt 0.0346
_refine_ls_shift/su_max 0.0045
_refine_ls_shift/su_mean 0.0001
_refine_ls_weighting_scheme sigma
_refine_ls_wR_factor_all 0.0508
_refine_ls_wR_factor_gt 0.0508
_cod_data_source_file d2ce01170k2.cif
_cod_data_source_block I
_cod_depositor_comments
;
The following automatic conversions were performed:

data item '_diffrn_radiation_probe' value 'X-ray' was changed to
'x-ray' in accordance with the
/home/data/users/saulius/crontab/automatic-downloads/rss-feeds/RSC/lib/dictionaries/cif_core.dic
dictionary named 'cif_core.dic' version 2.4.2 last updated on
2011-04-26.

Automatic conversion script
Id: cif_fix_values 7556 2019-12-06 15:28:31Z antanas 
;
_cod_original_sg_symbol_Hall -F_4_2_3
_cod_database_code 7245558

loop_
_space_group_symop_id
_space_group_symop_operation_xyz
1 x,y,z
2 -x,-y,z
3 -x,y,-z
4 x,-y,-z
5 z,x,y
6 z,-x,-y
7 -z,-x,y
8 -z,x,-y
9 y,z,x
10 -y,z,-x
11 y,-z,-x
12 -y,-z,x
13 y,x,-z
14 -y,-x,-z
15 y,-x,z
16 -y,x,z
17 x,z,-y
18 -x,z,y
19 -x,-z,-y
20 x,-z,y
21 z,y,-x
22 z,-y,x
23 -z,y,x
24 -z,-y,-x
25 -x,-y,-z
26 x,y,-z
27 x,-y,z
28 -x,y,z
29 -z,-x,-y
30 -z,x,y
31 z,x,-y
32 z,-x,y
33 -y,-z,-x
34 y,-z,x
35 -y,z,x
36 y,z,-x
37 -y,-x,z
38 y,x,z
39 -y,x,-z
40 y,-x,-z
41 -x,-z,y
42 x,-z,-y
43 x,z,y
44 -x,z,-y
45 -z,-y,x
46 -z,y,-x
47 z,-y,-x
48 z,y,x
49 x,y+1/2,z+1/2
50 -x,-y+1/2,z+1/2
51 -x,y+1/2,-z+1/2
52 x,-y+1/2,-z+1/2
53 z,x+1/2,y+1/2
54 z,-x+1/2,-y+1/2
55 -z,-x+1/2,y+1/2
56 -z,x+1/2,-y+1/2
57 y,z+1/2,x+1/2
58 -y,z+1/2,-x+1/2
59 y,-z+1/2,-x+1/2
60 -y,-z+1/2,x+1/2
61 y,x+1/2,-z+1/2
62 -y,-x+1/2,-z+1/2
63 y,-x+1/2,z+1/2
64 -y,x+1/2,z+1/2
65 x,z+1/2,-y+1/2
66 -x,z+1/2,y+1/2
67 -x,-z+1/2,-y+1/2
68 x,-z+1/2,y+1/2
69 z,y+1/2,-x+1/2
70 z,-y+1/2,x+1/2
71 -z,y+1/2,x+1/2
72 -z,-y+1/2,-x+1/2
73 -x,-y+1/2,-z+1/2
74 x,y+1/2,-z+1/2
75 x,-y+1/2,z+1/2
76 -x,y+1/2,z+1/2
77 -z,-x+1/2,-y+1/2
78 -z,x+1/2,y+1/2
79 z,x+1/2,-y+1/2
80 z,-x+1/2,y+1/2
81 -y,-z+1/2,-x+1/2
82 y,-z+1/2,x+1/2
83 -y,z+1/2,x+1/2
84 y,z+1/2,-x+1/2
85 -y,-x+1/2,z+1/2
86 y,x+1/2,z+1/2
87 -y,x+1/2,-z+1/2
88 y,-x+1/2,-z+1/2
89 -x,-z+1/2,y+1/2
90 x,-z+1/2,-y+1/2
91 x,z+1/2,y+1/2
92 -x,z+1/2,-y+1/2
93 -z,-y+1/2,x+1/2
94 -z,y+1/2,-x+1/2
95 z,-y+1/2,-x+1/2
96 z,y+1/2,x+1/2
97 x+1/2,y,z+1/2
98 -x+1/2,-y,z+1/2
99 -x+1/2,y,-z+1/2
100 x+1/2,-y,-z+1/2
101 z+1/2,x,y+1/2
102 z+1/2,-x,-y+1/2
103 -z+1/2,-x,y+1/2
104 -z+1/2,x,-y+1/2
105 y+1/2,z,x+1/2
106 -y+1/2,z,-x+1/2
107 y+1/2,-z,-x+1/2
108 -y+1/2,-z,x+1/2
109 y+1/2,x,-z+1/2
110 -y+1/2,-x,-z+1/2
111 y+1/2,-x,z+1/2
112 -y+1/2,x,z+1/2
113 x+1/2,z,-y+1/2
114 -x+1/2,z,y+1/2
115 -x+1/2,-z,-y+1/2
116 x+1/2,-z,y+1/2
117 z+1/2,y,-x+1/2
118 z+1/2,-y,x+1/2
119 -z+1/2,y,x+1/2
120 -z+1/2,-y,-x+1/2
121 -x+1/2,-y,-z+1/2
122 x+1/2,y,-z+1/2
123 x+1/2,-y,z+1/2
124 -x+1/2,y,z+1/2
125 -z+1/2,-x,-y+1/2
126 -z+1/2,x,y+1/2
127 z+1/2,x,-y+1/2
128 z+1/2,-x,y+1/2
129 -y+1/2,-z,-x+1/2
130 y+1/2,-z,x+1/2
131 -y+1/2,z,x+1/2
132 y+1/2,z,-x+1/2
133 -y+1/2,-x,z+1/2
134 y+1/2,x,z+1/2
135 -y+1/2,x,-z+1/2
136 y+1/2,-x,-z+1/2
137 -x+1/2,-z,y+1/2
138 x+1/2,-z,-y+1/2
139 x+1/2,z,y+1/2
140 -x+1/2,z,-y+1/2
141 -z+1/2,-y,x+1/2
142 -z+1/2,y,-x+1/2
143 z+1/2,-y,-x+1/2
144 z+1/2,y,x+1/2
145 x+1/2,y+1/2,z
146 -x+1/2,-y+1/2,z
147 -x+1/2,y+1/2,-z
148 x+1/2,-y+1/2,-z
149 z+1/2,x+1/2,y
150 z+1/2,-x+1/2,-y
151 -z+1/2,-x+1/2,y
152 -z+1/2,x+1/2,-y
153 y+1/2,z+1/2,x
154 -y+1/2,z+1/2,-x
155 y+1/2,-z+1/2,-x
156 -y+1/2,-z+1/2,x
157 y+1/2,x+1/2,-z
158 -y+1/2,-x+1/2,-z
159 y+1/2,-x+1/2,z
160 -y+1/2,x+1/2,z
161 x+1/2,z+1/2,-y
162 -x+1/2,z+1/2,y
163 -x+1/2,-z+1/2,-y
164 x+1/2,-z+1/2,y
165 z+1/2,y+1/2,-x
166 z+1/2,-y+1/2,x
167 -z+1/2,y+1/2,x
168 -z+1/2,-y+1/2,-x
169 -x+1/2,-y+1/2,-z
170 x+1/2,y+1/2,-z
171 x+1/2,-y+1/2,z
172 -x+1/2,y+1/2,z
173 -z+1/2,-x+1/2,-y
174 -z+1/2,x+1/2,y
175 z+1/2,x+1/2,-y
176 z+1/2,-x+1/2,y
177 -y+1/2,-z+1/2,-x
178 y+1/2,-z+1/2,x
179 -y+1/2,z+1/2,x
180 y+1/2,z+1/2,-x
181 -y+1/2,-x+1/2,z
182 y+1/2,x+1/2,z
183 -y+1/2,x+1/2,-z
184 y+1/2,-x+1/2,-z
185 -x+1/2,-z+1/2,y
186 x+1/2,-z+1/2,-y
187 x+1/2,z+1/2,y
188 -x+1/2,z+1/2,-y
189 -z+1/2,-y+1/2,x
190 -z+1/2,y+1/2,-x
191 z+1/2,-y+1/2,-x
192 z+1/2,y+1/2,x

loop_
_atom_site_label
_atom_site_type_symbol
_atom_site_fract_x
_atom_site_fract_y
_atom_site_fract_z
_atom_site_adp_type
_atom_site_U_iso_or_equiv
_atom_site_site_symmetry_multiplicity
_atom_site_occupancy
_atom_site_calc_flag
_atom_site_refinement_flags
_atom_site_disorder_assembly
_atom_site_disorder_group
Zr1 Zr 0 0 0.10569(5) Uani 0.0443(4) 24 1 d . . .
O1a O 0.0459(3) 0.0459(3) 0.0459(3) Uiso 0.0573(10) 32 0.5 d . . .
O1b O 0.0598(3) 0.0598(3) 0.0598(3) Uiso 0.0573(10) 32 0.5 d . . .
O2 O 0.07997(13) 0 0.15216(14) Uiso 0.0573(10) 96 1 d . . .
C1cr C 0.1323(2) 0 0.1323(2) Uiso 0.0573(10) 48 1 d . . .
C1 C 0.1801(3) 0 0.1801(3) Uiso 0.0573(10) 48 0.7615(19) d . . .
C2 C 0.15455 0 0.24016 Uiso 0.0573(10) 96 0.3807(10) d . . .
C3 C 0.21876 0.05242 0.17596 Uiso 0.0573(10) 192 0.3807(10) d . . .
C2a C 0.20023 0 0.28584 Uiso 0.0573(10) 96 0.3807(10) d . . .
C3a C 0.26443 0.05242 0.22163 Uiso 0.0573(10) 192 0.3807(10) d . . .
H2a H 0.13128 0.0335 0.24458 Uiso 0.0573(10) 192 0.3807(10) d . . .
H3a H 0.23677 0.05263 0.13909 Uiso 0.0573(10) 192 0.3807(10) d . . .
H3b H 0.19574 0.08613 0.18013 Uiso 0.0573(10) 192 0.3807(10) d . . .
H2aa H 0.18268 0 0.3234 Uiso 0.0573(10) 96 0.3807(10) d . . .
H3aa H 0.28821 0.08617 0.21786 Uiso 0.0573(10) 192 0.3807(10) d . . .
G1 O 0 0 0.4293(18) Uiso 0.0573(10) 24 0.1326 d . . 1
G2 O -0.0613(6) -0.0613(6) 0.3925(10) Uiso 0.0573(10) 96 0.1106 d . . 2
G3 O -0.0760(14) 0 0.4240(14) Uiso 0.0573(10) 48 0.0925 d . . 3
G4 O -0.0263(15) 0 0.3544(12) Uiso 0.0573(10) 96 0.0742 d . . 4

loop_
_atom_site_aniso_label
_atom_site_aniso_type_symbol
_atom_site_aniso_U_11
_atom_site_aniso_U_22
_atom_site_aniso_U_33
_atom_site_aniso_U_12
_atom_site_aniso_U_13
_atom_site_aniso_U_23
Zr1 Zr 0.0473(6) 0.0473(6) 0.0384(10) 0 0 0

loop_
_atom_type_symbol
_atom_type_scat_dispersion_real
_atom_type_scat_dispersion_imag
_atom_type_scat_source
C 0.0191 0.0095 'International Tables Vol C tables 4.2.6.8 and 6.1.1.1'
H 0.0000 0.0000 'International Tables Vol C tables 4.2.6.8 and 6.1.1.1'
O 0.0516 0.0335 'International Tables Vol C tables 4.2.6.8 and 6.1.1.1'
Zr -0.1709 2.2794 'International Tables Vol C tables 4.2.6.8 and 6.1.1.1'

loop_
_exptl_crystal_face_index_h
_exptl_crystal_face_index_k
_exptl_crystal_face_index_l
_exptl_crystal_face_perp_dist
? ? ? ?

loop_
_geom_angle_atom_site_label_1
_geom_angle_atom_site_label_2
_geom_angle_atom_site_label_3
_geom_angle_site_symmetry_1
_geom_angle_site_symmetry_2
_geom_angle_site_symmetry_3
_geom_angle
_geom_angle_publ_flag
O1a Zr1 O1a . . 2_555 94.6(3) ?
O1a Zr1 O1a . . 15_555 62.6(3) ?
O1a Zr1 O1a . . 16_555 62.6(3) ?
O1a Zr1 O1a 2_555 . 15_555 62.6(3) ?
O1a Zr1 O1a 2_555 . 16_555 62.6(3) ?
O1a Zr1 O1a 15_555 . 16_555 94.6(3) ?
Zr1 O1a Zr1 . . 5_555 115.8(3) ?
Zr1 O1a Zr1 . . 9_555 115.8(3) ?
Zr1 O1a O1b . . . 102.0(10) ?
Zr1 O1a Zr1 5_555 . 9_555 115.8(3) ?
Zr1 O1a O1b 5_555 . . 102.0(10) ?
Zr1 O1a O1b 9_555 . . 102.0(10) ?
O2 C1cr O2 . . 22_555 131.6(5) ?
C2 C1 C2 . . 22_555 136.1(4) ?
C2 C1 C3 . . . 106.9(3) ?
C2 C1 C3 . . 22_555 55.27(19) ?
C2 C1 C3 . . 27_555 106.9(3) ?
C2 C1 C3 . . 48_555 55.27(19) ?
C2 C1 C3 22_555 . . 55.27(19) ?
C2 C1 C3 22_555 . 22_555 106.9(3) ?
C2 C1 C3 22_555 . 27_555 55.27(19) ?
C2 C1 C3 22_555 . 48_555 106.9(3) ?
C3 C1 C3 . . 22_555 136.1(4) ?
C3 C1 C3 . . 27_555 106.9(4) ?
C3 C1 C3 . . 48_555 55.26(9) ?
C3 C1 C3 22_555 . 27_555 55.26(9) ?
C3 C1 C3 22_555 . 48_555 106.9(4) ?
C3 C1 C3 27_555 . 48_555 136.1(4) ?
C1 C2 C3 . . 22_555 62.36(5) ?
C1 C2 C3 . . 48_555 62.36(5) ?
C1 C2 C2a . . . 111.9(2) ?
C1 C2 H2a . . . 108.74(12) ?
C1 C2 H2a . . 27_555 108.74(12) ?
C3 C2 C3 22_555 . 48_555 119.9893(3) ?
C3 C2 C2a 22_555 . . 89.9933(2) ?
C3 C2 H2a 22_555 . . 161.05 ?
C3 C2 H2a 22_555 . 27_555 62.0698(4) ?
C3 C2 C2a 48_555 . . 89.9933(2) ?
C3 C2 H2a 48_555 . . 62.0698(4) ?
C3 C2 H2a 48_555 . 27_555 161.05 ?
C2a C2 H2a . . . 108.9581(2) ?
C2a C2 H2a . . 27_555 108.9581(2) ?
H2a C2 H2a . . 27_555 109.4759(4) ?
C1 C3 C2 . . 22_555 62.37(19) ?
C1 C3 C3 . . 48_555 62.4(2) ?
C1 C3 C3a . . . 111.9(2) ?
C1 C3 H3a . . . 108.7(2) ?
C1 C3 H3b . . . 108.74(19) ?
C2 C3 C3 22_555 . 48_555 120.00537(17) ?
C2 C3 C3a 22_555 . . 90.0067(2) ?
C2 C3 H3a 22_555 . . 62.06087(16) ?
C2 C3 H3b 22_555 . . 161.04 ?
C3 C3 C3a 48_555 . . 90.0000(4) ?
C3 C3 H3a 48_555 . . 161.03 ?
C3 C3 H3b 48_555 . . 62.05913(19) ?
C3a C3 H3a . . . 108.9655(4) ?
C3a C3 H3b . . . 108.9558(2) ?
H3a C3 H3b . . . 109.47170(14) ?
C2 C2a C2a . . 120_555 180.0(5) ?
C2 C2a C3a . . 99_555 108.0332(2) ?
C2 C2a C3a . . 22_555 89.9933(2) ?
C2 C2a C3a . . 121_555 108.0332(2) ?
C2 C2a C3a . . 48_555 89.9933(2) ?
C2 C2a H2aa . . . 109.9555(4) ?
C2 C2a H2aa . . 120_555 98.1068(4) ?
C2a C2a C3a 120_555 . 99_555 71.9668(2) ?
C2a C2a C3a 120_555 . 22_555 90.0067(2) ?
C2a C2a C3a 120_555 . 121_555 71.9668(2) ?
C2a C2a C3a 120_555 . 48_555 90.0067(2) ?
C2a C2a H2aa 120_555 . . 70.0445(4) ?
C2a C2a H2aa 120_555 . 120_555 81.8932(4) ?
C3a C2a C3a 99_555 . 22_555 118.3802(3) ?
C3a C2a C3a 99_555 . 121_555 110.8612(4) ?
C3a C2a C3a 99_555 . 48_555 18.04 ?
C3a C2a H2aa 99_555 . . 109.95683(13) ?
C3a C2a H2aa 99_555 . 120_555 115.28423(17) ?
C3a C2a C3a 22_555 . 121_555 18.04 ?
C3a C2a C3a 22_555 . 48_555 119.9893(3) ?
C3a C2a H2aa 22_555 . . 118.04047(16) ?
C3a C2a H2aa 22_555 . 120_555 119.67636(17) ?
C3a C2a C3a 121_555 . 48_555 118.3802(3) ?
C3a C2a H2aa 121_555 . . 109.95683(13) ?
C3a C2a H2aa 121_555 . 120_555 115.28423(17) ?
C3a C2a H2aa 48_555 . . 118.04047(16) ?
C3a C2a H2aa 48_555 . 120_555 119.67637(17) ?
H2aa C2a H2aa . . 120_555 11.85 ?
C3 C3a C2a . . 99_555 108.0332(2) ?
C3 C3a C2a . . 22_555 90.0067(2) ?
C3 C3a C3a . . 99_555 108.0405(4) ?
C3 C3a C3a . . 142_555 180.0(5) ?
C3 C3a C3a . . 48_555 90.0000(4) ?
C3 C3a H3aa . . . 109.9555(2) ?
C3 C3a H3aa . . 142_555 98.1272(2) ?
C2a C3a C2a 99_555 . 22_555 18.03 ?
C2a C3a C3a 99_555 . 99_555 110.87122(14) ?
C2a C3a C3a 99_555 . 142_555 71.9668(2) ?
C2a C3a C3a 99_555 . 48_555 118.39294(19) ?
C2a C3a H3aa 99_555 . . 109.9530(4) ?
C2a C3a H3aa 99_555 . 142_555 115.2716(4) ?
C2a C3a C3a 22_555 . 99_555 118.38931(16) ?
C2a C3a C3a 22_555 . 142_555 89.9933(2) ?
C2a C3a C3a 22_555 . 48_555 120.00538(17) ?
C2a C3a H3aa 22_555 . . 118.0310(4) ?
C2a C3a H3aa 22_555 . 142_555 119.6679(3) ?
C3a C3a C3a 99_555 . 142_555 71.9595(4) ?
C3a C3a C3a 99_555 . 48_555 18.04 ?
C3a C3a H3aa 99_555 . . 109.94379(14) ?
C3a C3a H3aa 99_555 . 142_555 115.26320(14) ?
C3a C3a C3a 142_555 . 48_555 90.0000(4) ?
C3a C3a H3aa 142_555 . . 70.0445(2) ?
C3a C3a H3aa 142_555 . 142_555 81.8728(2) ?
C3a C3a H3aa 48_555 . . 118.02734(19) ?
C3a C3a H3aa 48_555 . 142_555 119.66235(17) ?
H3aa C3a H3aa . . 142_555 11.83 ?
C2 H2a H3a . . 48_555 117.9371(4) ?
C3 H3a H2a . . 48_555 117.93229(16) ?
C3 H3b H3b . . 48_555 117.94087(19) ?
C2a H2aa C2a . . 120_555 28.06 ?
C2a H2aa H2aa . . 120_555 70.0444(4) ?
C2a H2aa H2aa 120_555 . 120_555 98.1068(4) ?
C3a H3aa C3a . . 142_555 28.08269(14) ?
C3a H3aa H3aa . . 142_555 70.0445(2) ?
C3a H3aa H3aa 142_555 . 142_555 98.1272(2) ?
G2 G2 G2 101_455 . 57_545 60.0(12) ?
G4 G4 G4 2_555 . 15_555 45(2) ?
G4 G4 G4 2_555 . 16_555 45(2) ?
G4 G4 G4 15_555 . 16_555 90(4) ?

loop_
_geom_bond_atom_site_label_1
_geom_bond_atom_site_label_2
_geom_bond_site_symmetry_1
_geom_bond_site_symmetry_2
_geom_bond_distance
_geom_bond_publ_flag
Zr1 O1a . . 2.073(6) ?
Zr1 O1a . 2_555 2.073(6) ?
Zr1 O1a . 15_555 2.073(6) ?
Zr1 O1a . 16_555 2.073(6) ?
O1a O1b . . 0.567(9) ?
O2 C1cr . . 1.315(6) ?
C1 C2 . . 1.533(6) ?
C1 C2 . 22_555 1.533(6) ?
C1 C3 . . 1.533(4) ?
C1 C3 . 22_555 1.533(4) ?
C1 C3 . 27_555 1.533(4) ?
C1 C3 . 48_555 1.533(4) ?
C2 C3 . 22_555 1.421926(12) ?
C2 C3 . 48_555 1.421926(12) ?
C2 C2a . . 1.517498(12) ?
C2 H2a . . 0.9638 ?
C2 H2a . 27_555 0.9638 ?
C3 C3 . 48_555 1.421824(11) ?
C3 C3a . . 1.517166(12) ?
C3 H3a . . 0.9639 ?
C3 H3b . . 0.9639 ?
C2a C2a . 120_555 0.4628 ?
C2a C3a . 99_555 1.495383(12) ?
C2a C3a . 22_555 1.421926(12) ?
C2a C3a . 121_555 1.495384(12) ?
C2a C3a . 48_555 1.421926(12) ?
C2a H2aa . . 0.9739 ?
C2a H2aa . 120_555 0.9246 ?
C3a C3a . 99_555 1.495337(14) ?
C3a C3a . 142_555 0.4631 ?
C3a C3a . 48_555 1.421823(11) ?
C3a H3aa . . 0.9739 ?
C3a H3aa . 142_555 0.9247 ?
H2a H3a . 48_555 0.5189 ?
H3b H3b . 48_555 0.5186 ?
H2aa H2aa . 120_555 0.202 ?
H3aa H3aa . 142_555 0.2016 ?
G2 G2 . 101_455 1.53(3) ?
G2 G2 . 57_545 1.53(3) ?
G4 G4 . 2_555 1.24(5) ?
G4 G4 . 15_555 0.87(4) ?
G4 G4 . 16_555 0.87(4) ?

loop_
_geom_hbond_atom_site_label_D
_geom_hbond_atom_site_label_H
_geom_hbond_atom_site_label_A
_geom_hbond_site_symmetry_D
_geom_hbond_site_symmetry_H
_geom_hbond_site_symmetry_A
_geom_hbond_distance_DH
_geom_hbond_distance_HA
_geom_hbond_distance_DA
_geom_hbond_angle_DHA
_geom_hbond_publ_flag
? ? ? ? ? ? ? ? ? ? ?

loop_
_geom_torsion_atom_site_label_1
_geom_torsion_atom_site_label_2
_geom_torsion_atom_site_label_3
_geom_torsion_atom_site_label_4
_geom_torsion_site_symmetry_1
_geom_torsion_site_symmetry_2
_geom_torsion_site_symmetry_3
_geom_torsion_site_symmetry_4
_geom_torsion
_geom_torsion_publ_flag
? ? ? ? ? ? ? ? ? ?

loop_
_restr_angle_atom_site_label_1
_restr_angle_site_symmetry_1
_restr_angle_atom_site_label_2
_restr_angle_site_symmetry_2
_restr_angle_atom_site_label_3
_restr_angle_site_symmetry_3
_restr_angle_target
_restr_angle_target_weight_param
? ? ? ? ? ? ? ?

loop_
_restr_distance_atom_site_label_1
_restr_distance_site_symmetry_1
_restr_distance_atom_site_label_2
_restr_distance_site_symmetry_2
_restr_distance_target
_restr_distance_target_weight_param
C1 . C1cr . 1.58 0.01

loop_
_restr_equal_angle_atom_site_label_1
_restr_equal_angle_site_symmetry_1
_restr_equal_angle_atom_site_label_2
_restr_equal_angle_site_symmetry_2
_restr_equal_angle_atom_site_label_3
_restr_equal_angle_site_symmetry_3
_restr_equal_angle_class_class_id
_restr_equal_angle_class_target_weight_param
? ? ? ? ? ? ? ?

loop_
_restr_equal_distance_atom_site_label_1
_restr_equal_distance_site_symmetry_1
_restr_equal_distance_atom_site_label_2
_restr_equal_distance_site_symmetry_2
_restr_equal_distance_class_class_id
_restr_equal_distance_class_target_weight_param
? ? ? ? ? ?

loop_
_restr_equal_torsion_atom_site_label_1
_restr_equal_torsion_site_symmetry_1
_restr_equal_torsion_atom_site_label_2
_restr_equal_torsion_site_symmetry_2
_restr_equal_torsion_atom_site_label_3
_restr_equal_torsion_site_symmetry_3
_restr_equal_torsion_atom_site_label_4
_restr_equal_torsion_site_symmetry_4
_restr_equal_torsion_class_class_id
_restr_equal_torsion_class_target_weight_param
? ? ? ? ? ? ? ? ? ?

loop_
_restr_torsion_atom_site_label_1
_restr_torsion_site_symmetry_1
_restr_torsion_atom_site_label_2
_restr_torsion_site_symmetry_2
_restr_torsion_atom_site_label_3
_restr_torsion_site_symmetry_3
_restr_torsion_atom_site_label_4
_restr_torsion_site_symmetry_4
_restr_torsion_angle_target
_restr_torsion_weight_param
? ? ? ? ? ? ? ? ? ?

loop_
_jana_atom_site_adp_c_label
_jana_atom_site_adp_c_type_symbol
_jana_atom_site_adp_c_111
_jana_atom_site_adp_c_112
_jana_atom_site_adp_c_113
_jana_atom_site_adp_c_122
_jana_atom_site_adp_c_123
_jana_atom_site_adp_c_133
_jana_atom_site_adp_c_222
_jana_atom_site_adp_c_223
_jana_atom_site_adp_c_233
_jana_atom_site_adp_c_333
? ? ? ? ? ? ? ? ? ? ? ?

loop_
_jana_atom_site_adp_d_label
_jana_atom_site_adp_d_type_symbol
_jana_atom_site_adp_d_1111
_jana_atom_site_adp_d_1112
_jana_atom_site_adp_d_1113
_jana_atom_site_adp_d_1122
_jana_atom_site_adp_d_1123
_jana_atom_site_adp_d_1133
_jana_atom_site_adp_d_1222
_jana_atom_site_adp_d_1223
_jana_atom_site_adp_d_1233
_jana_atom_site_adp_d_1333
_jana_atom_site_adp_d_2222
_jana_atom_site_adp_d_2223
_jana_atom_site_adp_d_2233
_jana_atom_site_adp_d_2333
_jana_atom_site_adp_d_3333
? ? ? ? ? ? ? ? ? ? ? ? ? ? ? ? ?

loop_
_jana_atom_site_adp_e_label
_jana_atom_site_adp_e_type_symbol
_jana_atom_site_adp_e_11111
_jana_atom_site_adp_e_11112
_jana_atom_site_adp_e_11113
_jana_atom_site_adp_e_11122
_jana_atom_site_adp_e_11123
_jana_atom_site_adp_e_11133
_jana_atom_site_adp_e_11222
_jana_atom_site_adp_e_11223
_jana_atom_site_adp_e_11233
_jana_atom_site_adp_e_11333
_jana_atom_site_adp_e_12222
_jana_atom_site_adp_e_12223
_jana_atom_site_adp_e_12233
_jana_atom_site_adp_e_12333
_jana_atom_site_adp_e_13333
_jana_atom_site_adp_e_22222
_jana_atom_site_adp_e_22223
_jana_atom_site_adp_e_22233
_jana_atom_site_adp_e_22333
_jana_atom_site_adp_e_23333
_jana_atom_site_adp_e_33333
? ? ? ? ? ? ? ? ? ? ? ? ? ? ? ? ? ? ? ? ? ? ?

loop_
_jana_atom_site_adp_f_label
_jana_atom_site_adp_f_type_symbol
_jana_atom_site_adp_f_111111
_jana_atom_site_adp_f_111112
_jana_atom_site_adp_f_111113
_jana_atom_site_adp_f_111122
_jana_atom_site_adp_f_111123
_jana_atom_site_adp_f_111133
_jana_atom_site_adp_f_111222
_jana_atom_site_adp_f_111223
_jana_atom_site_adp_f_111233
_jana_atom_site_adp_f_111333
_jana_atom_site_adp_f_112222
_jana_atom_site_adp_f_112223
_jana_atom_site_adp_f_112233
_jana_atom_site_adp_f_112333
_jana_atom_site_adp_f_113333
_jana_atom_site_adp_f_122222
_jana_atom_site_adp_f_122223
_jana_atom_site_adp_f_122233
_jana_atom_site_adp_f_122333
_jana_atom_site_adp_f_123333
_jana_atom_site_adp_f_133333
_jana_atom_site_adp_f_222222
_jana_atom_site_adp_f_222223
_jana_atom_site_adp_f_222233
_jana_atom_site_adp_f_222333
_jana_atom_site_adp_f_223333
_jana_atom_site_adp_f_233333
_jana_atom_site_adp_f_333333
? ? ? ? ? ? ? ? ? ? ? ? ? ? ? ? ? ? ? ? ? ? ? ? ? ? ? ? ? ?
